data_7242201
loop_
_publ_author_name
'Phearman, Alexander S.'
'Moore, Jewelianna M.'
'Bhagwandin, Dayanni D.'
'Goldberg, Jonathan M.'
'Heinekey, D. Michael'
'Goldberg, Karen I.'

_publ_section_title
;
 (Hexamethylbenzene)Ru catalysts for the Aldehyde-Water Shift reaction
;
_journal_issue 4
_journal_name_full 'Green Chemistry'
_journal_page_first 1609
_journal_page_last 1615
_journal_paper_doi 10.1039/D0GC03809A
_journal_volume 23
_journal_year 2021
_chemical_formula_moiety 'C20 H28 Cl N O Ru, C H4 O'
_chemical_formula_sum 'C21 H32 Cl N O2 Ru'
_chemical_formula_weight 466.99
_space_group_crystal_system monoclinic
_space_group_IT_number 14
_space_group_name_Hall '-P 2yn'
_space_group_name_H-M_alt 'P 1 21/n 1'
_atom_sites_solution_hydrogens geom
_atom_sites_solution_primary direct
_audit_creation_date 2018-04-12
_audit_creation_method
;
Olex2 1.2
(compiled 2018.04.03 svn.r3497 for OlexSys, GUI svn.r5486)
;
_audit_update_record
;
2020-10-01 deposited with the CCDC.	2021-01-15 downloaded from the CCDC.
;
_cell_angle_alpha 90
_cell_angle_beta 91.266(2)
_cell_angle_gamma 90
_cell_formula_units_Z 4
_cell_length_a 14.7118(6)
_cell_length_b 9.3818(4)
_cell_length_c 14.7793(7)
_cell_measurement_reflns_used 9410
_cell_measurement_temperature 100
_cell_measurement_theta_max 27.49
_cell_measurement_theta_min 2.76
_cell_volume 2039.39(15)
_computing_cell_refinement 'Bruker SAINT v8.34A'
_computing_data_collection 'Bruker APEX2 v2014.11-0'
_computing_data_reduction 'Bruker SAINT v8.34A'
_computing_publication_material 'Olex2 (Dolomanov et al., 2009)'
_computing_structure_refinement 'ShelXL (Sheldrick, 2015)'
_computing_structure_solution 'ShelXS-1997 (Sheldrick, 2008)'
_diffrn_ambient_temperature 100
_diffrn_measured_fraction_theta_full 1.000
_diffrn_measured_fraction_theta_max 0.998
_diffrn_measurement_device 'CCD area detector'
_diffrn_measurement_device_type 'Bruker APEXII'
_diffrn_measurement_method '\w and \f scans'
_diffrn_radiation_monochromator graphite
_diffrn_radiation_type MoK\a
_diffrn_radiation_wavelength 0.71073
_diffrn_reflns_av_R_equivalents 0.0218
_diffrn_reflns_av_unetI/netI 0.0096
_diffrn_reflns_Laue_measured_fraction_full 1.000
_diffrn_reflns_Laue_measured_fraction_max 0.998
_diffrn_reflns_limit_h_max 19
_diffrn_reflns_limit_h_min -19
_diffrn_reflns_limit_k_max 12
_diffrn_reflns_limit_k_min -12
_diffrn_reflns_limit_l_max 19
_diffrn_reflns_limit_l_min -19
_diffrn_reflns_number 50442
_diffrn_reflns_point_group_measured_fraction_full 1.000
_diffrn_reflns_point_group_measured_fraction_max 0.998
_diffrn_reflns_theta_full 25.242
_diffrn_reflns_theta_max 27.524
_diffrn_reflns_theta_min 1.932
_diffrn_source 'sealed tube'
_exptl_absorpt_coefficient_mu 0.915
_exptl_absorpt_correction_T_max 0.7456
_exptl_absorpt_correction_T_min 0.6509
_exptl_absorpt_correction_type multi-scan
_exptl_absorpt_process_details 'SADABS v2014/4'
_exptl_crystal_colour red
_exptl_crystal_density_diffrn 1.521
_exptl_crystal_description plank
_exptl_crystal_F_000 968
_exptl_crystal_size_max 0.31
_exptl_crystal_size_mid 0.25
_exptl_crystal_size_min 0.12
_refine_diff_density_max 0.408
_refine_diff_density_min -0.361
_refine_diff_density_rms 0.053
_refine_ls_extinction_method none
_refine_ls_goodness_of_fit_ref 1.063
_refine_ls_hydrogen_treatment constr
_refine_ls_matrix_type full
_refine_ls_number_parameters 245
_refine_ls_number_reflns 4688
_refine_ls_number_restraints 0
_refine_ls_restrained_S_all 1.063
_refine_ls_R_factor_all 0.0168
_refine_ls_R_factor_gt 0.0161
_refine_ls_shift/su_max 0.003
_refine_ls_shift/su_mean 0.000
_refine_ls_structure_factor_coef Fsqd
_refine_ls_weighting_details 'w=1/[\s^2^(Fo^2^)+(0.0184P)^2^+1.5530P] where P=(Fo^2^+2Fc^2^)/3'
_refine_ls_weighting_scheme calc
_refine_ls_wR_factor_gt 0.0418
_refine_ls_wR_factor_ref 0.0423
_reflns_number_gt 4505
_reflns_number_total 4688
_reflns_threshold_expression 'I > 2\s(I)'
_cod_data_source_file d0gc03809a2.cif
_cod_data_source_block 814
_cod_depositor_comments 'Adding full bibliography for 7242201.cif.'
_cod_database_code 7242201
_shelx_shelxl_version_number 2017/1
_shelx_estimated_absorpt_t_max 0.898
_shelx_estimated_absorpt_t_min 0.765

loop_
_space_group_symop_operation_xyz
'x, y, z'
'-x+1/2, y+1/2, -z+1/2'
'-x, -y, -z'
'x-1/2, -y-1/2, z-1/2'

loop_
_atom_site_label
_atom_site_type_symbol
_atom_site_fract_x
_atom_site_fract_y
_atom_site_fract_z
_atom_site_U_iso_or_equiv
_atom_site_adp_type
_atom_site_occupancy
_atom_site_site_symmetry_order
_atom_site_calc_flag
_atom_site_refinement_flags_posn
_atom_site_refinement_flags_adp
_atom_site_refinement_flags_occupancy
_atom_site_disorder_assembly
_atom_site_disorder_group
Ru1 Ru 0.45148(2) 0.66831(2) 0.21251(2) 0.00882(4) Uani 1 1 d . . . . .
Cl1 Cl 0.40800(2) 0.92111(3) 0.20649(2) 0.01648(6) Uani 1 1 d . . . . .
O1 O 0.55878(6) 0.72879(10) 0.29334(6) 0.01346(18) Uani 1 1 d . . . . .
N1 N 0.39292(7) 0.67207(11) 0.34071(7) 0.0113(2) Uani 1 1 d . . . . .
C1 C 0.30677(8) 0.63215(14) 0.35800(9) 0.0142(2) Uani 1 1 d . . . . .
H1 H 0.269829 0.595922 0.309740 0.019 Uiso 1 1 calc R . . . .
C2 C 0.27033(9) 0.64196(14) 0.44311(9) 0.0175(3) Uani 1 1 d . . . . .
H2 H 0.209952 0.610955 0.453372 0.023 Uiso 1 1 calc R . . . .
C3 C 0.32335(10) 0.69785(14) 0.51342(9) 0.0185(3) Uani 1 1 d . . . . .
H3 H 0.299765 0.707174 0.572447 0.025 Uiso 1 1 calc R . . . .
C4 C 0.41159(9) 0.73980(14) 0.49550(9) 0.0164(2) Uani 1 1 d . . . . .
H4 H 0.448900 0.779149 0.542464 0.022 Uiso 1 1 calc R . . . .
C5 C 0.44573(8) 0.72431(13) 0.40857(8) 0.0122(2) Uani 1 1 d . . . . .
C6 C 0.54375(8) 0.75665(14) 0.38534(8) 0.0135(2) Uani 1 1 d . . . . .
C7 C 0.60527(10) 0.65636(17) 0.44167(10) 0.0243(3) Uani 1 1 d . . . . .
H7a H 0.586865 0.557353 0.430704 0.036 Uiso 1 1 calc GR . . . .
H7b H 0.599558 0.678629 0.506075 0.036 Uiso 1 1 calc GR . . . .
H7c H 0.668597 0.669175 0.424116 0.036 Uiso 1 1 calc GR . . . .
C8 C 0.56704(10) 0.91258(15) 0.40697(10) 0.0216(3) Uani 1 1 d . . . . .
H8a H 0.630370 0.931483 0.391605 0.032 Uiso 1 1 calc GR . . . .
H8b H 0.558844 0.930323 0.471626 0.032 Uiso 1 1 calc GR . . . .
H8c H 0.526788 0.975506 0.371500 0.032 Uiso 1 1 calc GR . . . .
C9 C 0.50211(8) 0.45572(13) 0.18433(8) 0.0137(2) Uani 1 1 d . . . . .
C10 C 0.54835(8) 0.55369(14) 0.12687(9) 0.0145(2) Uani 1 1 d . . . . .
C11 C 0.49847(9) 0.65351(14) 0.07366(9) 0.0151(2) Uani 1 1 d . . . . .
C12 C 0.40039(9) 0.64772(14) 0.07128(8) 0.0145(2) Uani 1 1 d . . . . .
C13 C 0.35323(8) 0.54734(14) 0.12467(8) 0.0129(2) Uani 1 1 d . . . . .
C14 C 0.40452(8) 0.45345(13) 0.18345(8) 0.0128(2) Uani 1 1 d . . . . .
C15 C 0.55514(10) 0.35608(16) 0.24628(11) 0.0243(3) Uani 1 1 d . . . . .
H15a H 0.562395 0.263684 0.216362 0.036 Uiso 1 1 calc GR . . . .
H15b H 0.522203 0.343007 0.302597 0.036 Uiso 1 1 calc GR . . . .
H15c H 0.615157 0.397010 0.260006 0.036 Uiso 1 1 calc GR . . . .
C16 C 0.65114(9) 0.55789(16) 0.12799(10) 0.0225(3) Uani 1 1 d . . . . .
H16a H 0.672426 0.572256 0.066289 0.034 Uiso 1 1 calc GR . . . .
H16b H 0.675122 0.467614 0.151820 0.034 Uiso 1 1 calc GR . . . .
H16c H 0.672476 0.636534 0.166590 0.034 Uiso 1 1 calc GR . . . .
C17 C 0.54692(10) 0.76861(17) 0.02243(10) 0.0245(3) Uani 1 1 d . . . . .
H17a H 0.606533 0.786406 0.051125 0.037 Uiso 1 1 calc GR . . . .
H17b H 0.510756 0.856304 0.023114 0.037 Uiso 1 1 calc GR . . . .
H17c H 0.554993 0.737952 -0.040275 0.037 Uiso 1 1 calc GR . . . .
C18 C 0.34798(11) 0.75178(17) 0.01246(10) 0.0249(3) Uani 1 1 d . . . . .
H18a H 0.292740 0.705778 -0.011591 0.037 Uiso 1 1 calc GR . . . .
H18b H 0.385804 0.782144 -0.037778 0.037 Uiso 1 1 calc GR . . . .
H18c H 0.331339 0.835062 0.048538 0.037 Uiso 1 1 calc GR . . . .
C19 C 0.25023(9) 0.54488(16) 0.11929(9) 0.0186(3) Uani 1 1 d . . . . .
H19a H 0.226904 0.642397 0.123845 0.028 Uiso 1 1 calc GR . . . .
H19b H 0.227027 0.487453 0.169133 0.028 Uiso 1 1 calc GR . . . .
H19c H 0.230164 0.503185 0.061426 0.028 Uiso 1 1 calc GR . . . .
C20 C 0.35847(10) 0.34770(14) 0.24461(10) 0.0187(3) Uani 1 1 d . . . . .
H20a H 0.371768 0.250546 0.224445 0.028 Uiso 1 1 calc GR . . . .
H20b H 0.292623 0.363543 0.242096 0.028 Uiso 1 1 calc GR . . . .
H20c H 0.381189 0.360482 0.306914 0.028 Uiso 1 1 calc GR . . . .
O2 O 0.69907(7) 0.86922(11) 0.22009(8) 0.0243(2) Uani 1 1 d . . . . .
H2A H 0.655913 0.826455 0.244623 0.036 Uiso 1 1 calc GR . . . .
C21 C 0.67074(11) 1.00752(17) 0.19443(12) 0.0292(3) Uani 1 1 d . . . . .
H21a H 0.679411 1.072724 0.245703 0.044 Uiso 1 1 calc GR . . . .
H21b H 0.606294 1.005427 0.176233 0.044 Uiso 1 1 calc GR . . . .
H21c H 0.706855 1.040378 0.143557 0.044 Uiso 1 1 calc GR . . . .

loop_
_atom_site_aniso_label
_atom_site_aniso_U_11
_atom_site_aniso_U_22
_atom_site_aniso_U_33
_atom_site_aniso_U_23
_atom_site_aniso_U_13
_atom_site_aniso_U_12
Ru1 0.00773(5) 0.00949(5) 0.00928(5) -0.00123(3) 0.00159(3) -0.00008(3)
Cl1 0.01805(14) 0.01247(13) 0.01902(14) -0.00026(11) 0.00267(11) 0.00366(11)
O1 0.0099(4) 0.0176(5) 0.0129(4) -0.0052(3) 0.0011(3) -0.0016(3)
N1 0.0116(5) 0.0104(5) 0.0119(5) -0.0003(4) 0.0022(4) 0.0014(4)
C1 0.0126(6) 0.0131(6) 0.0172(6) 0.0002(5) 0.0028(5) 0.0016(5)
C2 0.0157(6) 0.0158(6) 0.0214(7) 0.0030(5) 0.0081(5) 0.0030(5)
C3 0.0251(7) 0.0157(6) 0.0150(6) 0.0021(5) 0.0087(5) 0.0054(5)
C4 0.0230(6) 0.0137(6) 0.0125(6) -0.0009(5) 0.0017(5) 0.0024(5)
C5 0.0145(6) 0.0090(5) 0.0131(6) -0.0001(4) 0.0011(4) 0.0020(4)
C6 0.0129(6) 0.0144(6) 0.0131(6) -0.0041(5) -0.0001(4) -0.0004(4)
C7 0.0193(7) 0.0321(8) 0.0213(7) -0.0014(6) -0.0063(5) 0.0060(6)
C8 0.0227(7) 0.0185(7) 0.0238(7) -0.0105(5) 0.0053(5) -0.0065(5)
C9 0.0143(6) 0.0118(6) 0.0149(6) -0.0046(5) -0.0006(4) 0.0025(5)
C10 0.0119(5) 0.0166(6) 0.0153(6) -0.0081(5) 0.0038(4) -0.0001(5)
C11 0.0172(6) 0.0171(6) 0.0111(6) -0.0036(5) 0.0051(5) -0.0028(5)
C12 0.0168(6) 0.0161(6) 0.0104(5) -0.0022(5) -0.0007(5) 0.0003(5)
C13 0.0115(5) 0.0149(6) 0.0121(5) -0.0045(5) 0.0001(4) -0.0008(4)
C14 0.0146(6) 0.0108(5) 0.0131(5) -0.0040(4) 0.0013(4) -0.0017(4)
C15 0.0246(7) 0.0206(7) 0.0274(7) -0.0010(6) -0.0052(6) 0.0087(6)
C16 0.0122(6) 0.0268(7) 0.0288(7) -0.0110(6) 0.0047(5) -0.0007(5)
C17 0.0290(7) 0.0255(7) 0.0194(7) 0.0005(6) 0.0094(6) -0.0084(6)
C18 0.0303(8) 0.0243(7) 0.0197(7) 0.0059(6) -0.0067(6) 0.0018(6)
C19 0.0115(6) 0.0243(7) 0.0197(6) -0.0035(5) -0.0012(5) -0.0006(5)
C20 0.0218(7) 0.0141(6) 0.0203(6) 0.0005(5) 0.0037(5) -0.0038(5)
O2 0.0189(5) 0.0178(5) 0.0367(6) 0.0003(4) 0.0094(4) -0.0031(4)
C21 0.0246(7) 0.0237(8) 0.0394(9) 0.0084(7) 0.0016(6) -0.0033(6)

loop_
_atom_type_symbol
_atom_type_description
_atom_type_scat_dispersion_real
_atom_type_scat_dispersion_imag
_atom_type_scat_source
C C 0.0033 0.0016 'International Tables Vol C Tables 4.2.6.8 and 6.1.1.4'
H H 0.0000 0.0000 'International Tables Vol C Tables 4.2.6.8 and 6.1.1.4'
N N 0.0061 0.0033 'International Tables Vol C Tables 4.2.6.8 and 6.1.1.4'
O O 0.0106 0.0060 'International Tables Vol C Tables 4.2.6.8 and 6.1.1.4'
Cl Cl 0.1484 0.1585 'International Tables Vol C Tables 4.2.6.8 and 6.1.1.4'
Ru Ru -1.2594 0.8363 'International Tables Vol C Tables 4.2.6.8 and 6.1.1.4'

loop_
_geom_angle_atom_site_label_1
_geom_angle_atom_site_label_2
_geom_angle_atom_site_label_3
_geom_angle
_geom_angle_site_symmetry_1
_geom_angle_site_symmetry_3
_geom_angle_publ_flag
O1 Ru1 Cl1 87.14(3) . . ?
O1 Ru1 N1 78.13(4) . . ?
O1 Ru1 C9 95.94(4) . . ?
O1 Ru1 C10 88.30(4) . . ?
O1 Ru1 C11 108.13(4) . . ?
O1 Ru1 C12 145.08(4) . . ?
O1 Ru1 C13 164.90(4) . . ?
O1 Ru1 C14 127.82(4) . . ?
N1 Ru1 Cl1 84.53(3) . . ?
N1 Ru1 C9 109.74(4) . . ?
N1 Ru1 C10 144.01(5) . . ?
N1 Ru1 C11 173.66(4) . . ?
N1 Ru1 C12 135.71(4) . . ?
N1 Ru1 C13 105.08(4) . . ?
N1 Ru1 C14 93.38(4) . . ?
C9 Ru1 Cl1 165.72(4) . . ?
C9 Ru1 C10 38.20(5) . . ?
C9 Ru1 C11 69.18(5) . . ?
C9 Ru1 C12 81.35(5) . . ?
C9 Ru1 C13 69.02(5) . . ?
C10 Ru1 Cl1 128.35(4) . . ?
C10 Ru1 C12 68.06(5) . . ?
C10 Ru1 C13 80.60(5) . . ?
C11 Ru1 Cl1 96.60(4) . . ?
C11 Ru1 C10 37.66(5) . . ?
C11 Ru1 C12 38.34(5) . . ?
C11 Ru1 C13 68.62(5) . . ?
C12 Ru1 Cl1 88.13(3) . . ?
C12 Ru1 C13 37.26(5) . . ?
C13 Ru1 Cl1 107.76(3) . . ?
C14 Ru1 Cl1 143.86(3) . . ?
C14 Ru1 C9 38.60(5) . . ?
C14 Ru1 C10 68.94(5) . . ?
C14 Ru1 C11 82.01(5) . . ?
C14 Ru1 C12 68.41(5) . . ?
C14 Ru1 C13 38.13(5) . . ?
C6 O1 Ru1 118.80(7) . . ?
C1 N1 Ru1 124.85(9) . . ?
C5 N1 Ru1 115.89(8) . . ?
C5 N1 C1 119.20(11) . . ?
N1 C1 C2 122.56(12) . . ?
C1 C2 C3 118.93(12) . . ?
C4 C3 C2 118.48(12) . . ?
C3 C4 C5 120.19(12) . . ?
N1 C5 C4 120.61(12) . . ?
N1 C5 C6 116.03(10) . . ?
C4 C5 C6 123.29(11) . . ?
O1 C6 C5 110.56(10) . . ?
O1 C6 C7 107.84(10) . . ?
O1 C6 C8 109.83(11) . . ?
C5 C6 C7 107.79(11) . . ?
C5 C6 C8 110.60(10) . . ?
C8 C6 C7 110.15(11) . . ?
C10 C9 Ru1 72.19(7) . . ?
C10 C9 C14 119.46(11) . . ?
C10 C9 C15 120.64(12) . . ?
C14 C9 Ru1 70.63(7) . . ?
C14 C9 C15 119.90(12) . . ?
C15 C9 Ru1 128.72(9) . . ?
C9 C10 Ru1 69.61(7) . . ?
C9 C10 C16 119.85(12) . . ?
C11 C10 Ru1 70.32(7) . . ?
C11 C10 C9 120.39(11) . . ?
C11 C10 C16 119.61(12) . . ?
C16 C10 Ru1 129.73(9) . . ?
C10 C11 Ru1 72.02(7) . . ?
C10 C11 C12 119.58(12) . . ?
C10 C11 C17 120.49(12) . . ?
C12 C11 Ru1 71.84(7) . . ?
C12 C11 C17 119.89(12) . . ?
C17 C11 Ru1 126.12(9) . . ?
C11 C12 Ru1 69.82(7) . . ?
C11 C12 C18 119.19(12) . . ?
C13 C12 Ru1 72.14(7) . . ?
C13 C12 C11 120.79(12) . . ?
C13 C12 C18 120.01(12) . . ?
C18 C12 Ru1 130.27(10) . . ?
C12 C13 Ru1 70.60(7) . . ?
C12 C13 C14 119.05(11) . . ?
C12 C13 C19 118.76(11) . . ?
C14 C13 Ru1 68.65(7) . . ?
C14 C13 C19 122.18(11) . . ?
C19 C13 Ru1 132.24(9) . . ?
C9 C14 Ru1 70.77(7) . . ?
C9 C14 C13 120.48(11) . . ?
C9 C14 C20 117.74(11) . . ?
C13 C14 Ru1 73.22(7) . . ?
C13 C14 C20 121.77(11) . . ?
C20 C14 Ru1 129.48(9) . . ?

loop_
_geom_bond_atom_site_label_1
_geom_bond_atom_site_label_2
_geom_bond_distance
_geom_bond_site_symmetry_2
_geom_bond_publ_flag
Ru1 Cl1 2.4576(3) . ?
Ru1 O1 2.0389(8) . ?
Ru1 N1 2.0990(11) . ?
Ru1 C9 2.1725(12) . ?
Ru1 C10 2.2066(12) . ?
Ru1 C11 2.1843(12) . ?
Ru1 C12 2.2113(12) . ?
Ru1 C13 2.2315(12) . ?
Ru1 C14 2.1707(12) . ?
O1 C6 1.4070(14) . ?
N1 C1 1.3515(16) . ?
N1 C5 1.3473(16) . ?
C1 C2 1.3812(18) . ?
C2 C3 1.388(2) . ?
C3 C4 1.3876(19) . ?
C4 C5 1.3973(17) . ?
C5 C6 1.5202(17) . ?
C6 C7 1.5376(19) . ?
C6 C8 1.5345(18) . ?
C9 C10 1.4332(18) . ?
C9 C14 1.4356(17) . ?
C9 C15 1.5130(18) . ?
C10 C11 1.4173(19) . ?
C10 C16 1.5125(17) . ?
C11 C12 1.4436(18) . ?
C11 C17 1.5070(18) . ?
C12 C13 1.4195(18) . ?
C12 C18 1.5078(19) . ?
C13 C14 1.4390(17) . ?
C13 C19 1.5159(17) . ?
C14 C20 1.5124(17) . ?
O2 C21 1.4121(19) . ?

loop_
_geom_hbond_atom_site_label_D
_geom_hbond_atom_site_label_H
_geom_hbond_atom_site_label_A
_geom_hbond_distance_DH
_geom_hbond_distance_HA
_geom_hbond_distance_DA
_geom_hbond_angle_DHA
_geom_hbond_site_symmetry_A
_geom_hbond_publ_flag
O2 H2a O1 0.84 1.86 2.6955(13) 177.2 . ?
